data_4087394
loop_
_publ_author_name
'Fontaine, Philip P.'
'Ueligger, Steve'
'Klosin, Jerzy'
'Hazari, Amaruka'
'Daller, Joe'
'Hou, Jianbo'

_publ_section_title
;
 Development of Improved Amidoquinoline Polyolefin Catalysts with
 Ultrahigh Molecular Weight Capacity
;
_journal_issue 7
_journal_name_full Organometallics
_journal_page_first 1354
_journal_paper_doi 10.1021/acs.organomet.5b00053
_journal_volume 34
_journal_year 2015
_chemical_formula_sum 'C25 H37 N5 Ti'
_chemical_formula_weight 455.49
_space_group_crystal_system triclinic
_space_group_IT_number 2
_space_group_name_Hall '-P 1'
_space_group_name_H-M_alt 'P -1'
_atom_sites_solution_hydrogens geom
_audit_creation_method SHELXL-2014/7
_cell_angle_alpha 91.5480(10)
_cell_angle_beta 96.0730(10)
_cell_angle_gamma 101.1860(10)
_cell_formula_units_Z 8
_cell_length_a 13.9968(2)
_cell_length_b 14.0744(2)
_cell_length_c 26.3453(5)
_cell_measurement_reflns_used 9341
_cell_measurement_temperature 100(2)
_cell_measurement_theta_max 27.49
_cell_measurement_theta_min 2.30
_cell_volume 5056.75(14)
_computing_cell_refinement 'Bruker SAINT'
_computing_data_collection 'Bruker APEX2'
_computing_data_reduction 'Bruker SAINT'
_computing_molecular_graphics 'Bruker SHELXTL'
_computing_publication_material 'Bruker SHELXTL'
_computing_structure_refinement 'SHELXL-2014/7 (Sheldrick, 2014)'
_computing_structure_solution 'SHELXS-97 (Sheldrick, 2008)'
_diffrn_ambient_temperature 100(2)
_diffrn_measured_fraction_theta_full 1.000
_diffrn_measured_fraction_theta_max 1.000
_diffrn_measurement_device_type 'Bruker APEX-II CCD'
_diffrn_measurement_method '\f and \w scans'
_diffrn_radiation_type MoK\a
_diffrn_radiation_wavelength 0.71073
_diffrn_reflns_av_R_equivalents 0.0278
_diffrn_reflns_av_unetI/netI 0.0156
_diffrn_reflns_Laue_measured_fraction_full 1.000
_diffrn_reflns_Laue_measured_fraction_max 1.000
_diffrn_reflns_limit_h_max 18
_diffrn_reflns_limit_h_min -18
_diffrn_reflns_limit_k_max 18
_diffrn_reflns_limit_k_min -18
_diffrn_reflns_limit_l_max 34
_diffrn_reflns_limit_l_min -34
_diffrn_reflns_number 178438
_diffrn_reflns_point_group_measured_fraction_full 1.000
_diffrn_reflns_point_group_measured_fraction_max 1.000
_diffrn_reflns_theta_full 25.242
_diffrn_reflns_theta_max 27.499
_diffrn_reflns_theta_min 0.778
_exptl_absorpt_coefficient_mu 0.359
_exptl_absorpt_correction_T_max 0.919
_exptl_absorpt_correction_T_min 0.864
_exptl_absorpt_correction_type multi-scan
_exptl_crystal_colour orange
_exptl_crystal_density_diffrn 1.197
_exptl_crystal_density_meas 0
_exptl_crystal_description block
_exptl_crystal_F_000 1952
_exptl_crystal_size_max 0.420
_exptl_crystal_size_mid 0.260
_exptl_crystal_size_min 0.240
_refine_diff_density_max 0.441
_refine_diff_density_min -0.351
_refine_diff_density_rms 0.050
_refine_ls_extinction_method none
_refine_ls_goodness_of_fit_ref 1.050
_refine_ls_hydrogen_treatment constr
_refine_ls_matrix_type full
_refine_ls_number_parameters 1157
_refine_ls_number_reflns 23244
_refine_ls_number_restraints 0
_refine_ls_restrained_S_all 1.050
_refine_ls_R_factor_all 0.0401
_refine_ls_R_factor_gt 0.0334
_refine_ls_shift/su_max 0.002
_refine_ls_shift/su_mean 0.000
_refine_ls_structure_factor_coef Fsqd
_refine_ls_weighting_details 'w=1/[\s^2^(Fo^2^)+(0.0471P)^2^+2.4796P] where P=(Fo^2^+2Fc^2^)/3'
_refine_ls_weighting_scheme calc
_refine_ls_wR_factor_gt 0.0906
_refine_ls_wR_factor_ref 0.0956
_reflns_Friedel_coverage 0.000
_reflns_number_gt 20283
_reflns_number_total 23244
_reflns_threshold_expression 'I > 2\s(I)'
_cod_data_source_file om5b00053_si_002.cif
_cod_data_source_block 7-Ti(NMe2)3
_cod_depositor_comments
;

2020-07-21
Z value and formula fixed to values more according to usual
chemical conventions.                 miguel
;
_cod_original_formula_sum 'C100 H148 N20 Ti4'
_cod_original_formula_weight 1821.98
_cod_original_formula_units_Z 2
_cod_database_code 4087394
_shelx_shelxl_version_number 2014/7
_shelx_space_group_comment
; 
The symmetry employed for this shelxl refinement is uniquely defined 
by the following loop, which should always be used as a source of 
symmetry information in preference to the above space-group names. 
They are only intended as comments. 
;
_shelx_estimated_absorpt_t_min 0.864
_shelx_estimated_absorpt_t_max 0.919

loop_
_space_group_symop_operation_xyz
'x, y, z'
'-x, -y, -z'

loop_
_atom_site_label
_atom_site_type_symbol
_atom_site_fract_x
_atom_site_fract_y
_atom_site_fract_z
_atom_site_U_iso_or_equiv
_atom_site_adp_type
_atom_site_occupancy
_atom_site_site_symmetry_order
_atom_site_calc_flag
_atom_site_refinement_flags_posn
_atom_site_refinement_flags_adp
Ti1 Ti 0.20032(2) 0.95853(2) 0.41105(2) 0.01133(5) Uani 1 1 d . .
N1 N 0.27016(7) 0.94390(7) 0.34855(4) 0.0128(2) Uani 1 1 d . .
N2 N 0.07808(8) 0.91423(8) 0.34413(4) 0.0141(2) Uani 1 1 d . .
N3 N 0.14951(8) 0.84275(8) 0.44409(4) 0.0176(2) Uani 1 1 d . .
N4 N 0.14746(8) 1.07210(8) 0.42255(4) 0.0202(2) Uani 1 1 d . .
N5 N 0.31508(8) 0.99741(8) 0.46022(4) 0.0151(2) Uani 1 1 d . .
C1 C 0.21912(9) 0.92321(8) 0.30052(5) 0.0125(2) Uani 1 1 d . .
C2 C 0.25921(10) 0.91663(9) 0.25471(5) 0.0165(2) Uani 1 1 d . .
H2 H 0.3283 0.9262 0.2549 0.020 Uiso 1 1 calc R U
C3 C 0.19816(10) 0.89594(10) 0.20791(5) 0.0201(3) Uani 1 1 d . .
H3 H 0.2275 0.8922 0.1772 0.024 Uiso 1 1 calc R U
C4 C 0.09816(10) 0.88114(10) 0.20529(5) 0.0194(3) Uani 1 1 d . .
H4 H 0.0588 0.8676 0.1733 0.023 Uiso 1 1 calc R U
C5 C 0.05417(9) 0.88637(9) 0.25118(5) 0.0153(2) Uani 1 1 d . .
C6 C 0.11436(9) 0.90747(8) 0.29811(5) 0.0125(2) Uani 1 1 d . .
C7 C -0.04819(10) 0.87056(10) 0.25332(5) 0.0193(3) Uani 1 1 d . .
H7 H -0.0921 0.8559 0.2228 0.023 Uiso 1 1 calc R U
C8 C -0.08367(10) 0.87645(10) 0.29945(5) 0.0206(3) Uani 1 1 d . .
H8 H -0.1524 0.8655 0.3010 0.025 Uiso 1 1 calc R U
C9 C -0.01860(9) 0.89874(10) 0.34495(5) 0.0179(3) Uani 1 1 d . .
C10 C 0.37470(9) 0.95464(9) 0.35271(4) 0.0133(2) Uani 1 1 d . .
C11 C 0.43456(9) 1.04606(9) 0.34973(5) 0.0158(2) Uani 1 1 d . .
C12 C 0.53619(9) 1.05571(10) 0.35941(5) 0.0187(3) Uani 1 1 d . .
H12 H 0.5767 1.1178 0.3578 0.022 Uiso 1 1 calc R U
C13 C 0.57971(9) 0.97701(11) 0.37132(5) 0.0195(3) Uani 1 1 d . .
C14 C 0.51915(10) 0.88650(10) 0.37123(5) 0.0207(3) Uani 1 1 d . .
H14 H 0.5479 0.8316 0.3778 0.025 Uiso 1 1 calc R U
C15 C 0.41752(9) 0.87339(9) 0.36180(5) 0.0170(2) Uani 1 1 d . .
C16 C -0.05862(10) 0.90498(12) 0.39539(5) 0.0267(3) Uani 1 1 d . .
H16A H -0.0208 0.8739 0.4211 0.040 Uiso 1 1 calc R U
H16B H -0.1275 0.8719 0.3919 0.040 Uiso 1 1 calc R U
H16C H -0.0536 0.9732 0.4060 0.040 Uiso 1 1 calc R U
C17 C 0.39000(10) 1.13260(10) 0.33623(6) 0.0226(3) Uani 1 1 d . .
H17A H 0.4423 1.1890 0.3334 0.034 Uiso 1 1 calc R U
H17B H 0.3504 1.1465 0.3630 0.034 Uiso 1 1 calc R U
H17C H 0.3484 1.1186 0.3035 0.034 Uiso 1 1 calc R U
C18 C 0.35477(11) 0.77349(10) 0.36245(6) 0.0270(3) Uani 1 1 d . .
H18A H 0.3963 0.7249 0.3626 0.041 Uiso 1 1 calc R U
H18B H 0.3066 0.7619 0.3320 0.041 Uiso 1 1 calc R U
H18C H 0.3206 0.7688 0.3932 0.041 Uiso 1 1 calc R U
C19 C 0.68937(10) 0.98949(12) 0.38454(6) 0.0280(3) Uani 1 1 d . .
H19A H 0.7045 0.9856 0.4215 0.042 Uiso 1 1 calc R U
H19B H 0.7217 1.0529 0.3740 0.042 Uiso 1 1 calc R U
H19C H 0.7130 0.9381 0.3667 0.042 Uiso 1 1 calc R U
C20 C 0.12141(11) 0.74962(10) 0.41589(6) 0.0247(3) Uani 1 1 d . .
H20A H 0.1594 0.7041 0.4314 0.037 Uiso 1 1 calc R U
H20B H 0.1345 0.7577 0.3803 0.037 Uiso 1 1 calc R U
H20C H 0.0514 0.7242 0.4170 0.037 Uiso 1 1 calc R U
C21 C 0.13837(12) 0.83320(11) 0.49794(5) 0.0278(3) Uani 1 1 d . .
H21A H 0.0705 0.8030 0.5018 0.042 Uiso 1 1 calc R U
H21B H 0.1545 0.8975 0.5155 0.042 Uiso 1 1 calc R U
H21C H 0.1826 0.7927 0.5129 0.042 Uiso 1 1 calc R U
C22 C 0.12172(12) 1.13139(11) 0.38090(6) 0.0317(3) Uani 1 1 d . .
H22A H 0.0506 1.1269 0.3763 0.048 Uiso 1 1 calc R U
H22B H 0.1429 1.1082 0.3493 0.048 Uiso 1 1 calc R U
H22C H 0.1544 1.1990 0.3889 0.048 Uiso 1 1 calc R U
C23 C 0.12405(12) 1.10635(13) 0.47117(6) 0.0348(4) Uani 1 1 d . .
H23A H 0.1527 1.1756 0.4770 0.052 Uiso 1 1 calc R U
H23B H 0.1509 1.0702 0.4986 0.052 Uiso 1 1 calc R U
H23C H 0.0527 1.0965 0.4708 0.052 Uiso 1 1 calc R U
C24 C 0.37248(10) 0.92947(10) 0.48204(5) 0.0206(3) Uani 1 1 d . .
H24A H 0.4328 0.9347 0.4656 0.031 Uiso 1 1 calc R U
H24B H 0.3341 0.8633 0.4764 0.031 Uiso 1 1 calc R U
H24C H 0.3892 0.9447 0.5188 0.031 Uiso 1 1 calc R U
C25 C 0.36939(10) 1.09627(10) 0.47147(5) 0.0217(3) Uani 1 1 d . .
H25A H 0.3863 1.1074 0.5085 0.033 Uiso 1 1 calc R U
H25B H 0.3289 1.1420 0.4588 0.033 Uiso 1 1 calc R U
H25C H 0.4296 1.1059 0.4547 0.033 Uiso 1 1 calc R U
Ti1A Ti 0.12406(2) 0.47078(2) 0.14034(2) 0.01266(5) Uani 1 1 d . .
N1A N 0.23225(8) 0.41391(7) 0.11332(4) 0.0132(2) Uani 1 1 d . .
N2A N 0.13223(8) 0.33209(8) 0.18529(4) 0.0154(2) Uani 1 1 d . .
N3A N 0.14473(9) 0.54279(8) 0.20470(4) 0.0207(2) Uani 1 1 d . .
N4A N -0.00832(8) 0.41445(8) 0.11351(4) 0.0185(2) Uani 1 1 d . .
N5A N 0.13504(8) 0.58425(8) 0.10002(4) 0.0166(2) Uani 1 1 d . .
C1A C 0.26039(9) 0.33271(9) 0.13319(5) 0.0130(2) Uani 1 1 d . .
C2A C 0.33666(9) 0.29090(9) 0.11906(5) 0.0156(2) Uani 1 1 d . .
H2A H 0.3746 0.3191 0.0935 0.019 Uiso 1 1 calc R U
C3A C 0.35830(10) 0.20744(9) 0.14223(5) 0.0190(3) Uani 1 1 d . .
H3A H 0.4111 0.1809 0.1320 0.023 Uiso 1 1 calc R U
C4A C 0.30567(10) 0.16320(9) 0.17906(5) 0.0196(3) Uani 1 1 d . .
H4A H 0.3214 0.1066 0.1939 0.024 Uiso 1 1 calc R U
C5A C 0.22743(9) 0.20319(9) 0.19468(5) 0.0165(2) Uani 1 1 d . .
C6A C 0.20595(9) 0.28813(9) 0.17223(5) 0.0137(2) Uani 1 1 d . .
C7A C 0.16696(10) 0.16343(10) 0.23174(5) 0.0214(3) Uani 1 1 d . .
H7A H 0.1773 0.1060 0.2477 0.026 Uiso 1 1 calc R U
C8A C 0.09368(11) 0.20781(11) 0.24443(5) 0.0230(3) Uani 1 1 d . .
H8A H 0.0534 0.1813 0.2695 0.028 Uiso 1 1 calc R U
C9A C 0.07710(10) 0.29327(10) 0.22050(5) 0.0193(3) Uani 1 1 d . .
C10A C 0.28076(9) 0.45236(9) 0.07074(5) 0.0154(2) Uani 1 1 d . .
C11A C 0.24350(10) 0.41537(10) 0.02104(5) 0.0206(3) Uani 1 1 d . .
C12A C 0.28877(11) 0.45635(12) -0.02018(5) 0.0260(3) Uani 1 1 d . .
H12A H 0.2639 0.4313 -0.0539 0.031 Uiso 1 1 calc R U
C13A C 0.36892(12) 0.53246(11) -0.01331(6) 0.0281(3) Uani 1 1 d . .
C14A C 0.40669(11) 0.56540(10) 0.03632(6) 0.0263(3) Uani 1 1 d . .
H14A H 0.4630 0.6161 0.0416 0.032 Uiso 1 1 calc R U
C15A C 0.36419(10) 0.52612(10) 0.07883(5) 0.0197(3) Uani 1 1 d . .
C16A C -0.00476(11) 0.34029(11) 0.23439(6) 0.0266(3) Uani 1 1 d . .
H16D H 0.0205 0.3905 0.2616 0.040 Uiso 1 1 calc R U
H16E H -0.0563 0.2913 0.2463 0.040 Uiso 1 1 calc R U
H16F H -0.0319 0.3698 0.2043 0.040 Uiso 1 1 calc R U
C17A C 0.15621(11) 0.33299(12) 0.01218(6) 0.0288(3) Uani 1 1 d . .
H17D H 0.1414 0.3159 -0.0245 0.043 Uiso 1 1 calc R U
H17E H 0.0995 0.3528 0.0251 0.043 Uiso 1 1 calc R U
H17F H 0.1709 0.2766 0.0302 0.043 Uiso 1 1 calc R U
C18A C 0.40908(11) 0.55965(11) 0.13236(6) 0.0265(3) Uani 1 1 d . .
H18D H 0.3633 0.5901 0.1497 0.040 Uiso 1 1 calc R U
H18E H 0.4702 0.6068 0.1310 0.040 Uiso 1 1 calc R U
H18F H 0.4230 0.5039 0.1512 0.040 Uiso 1 1 calc R U
C19A C 0.41388(15) 0.57888(14) -0.05869(7) 0.0440(5) Uani 1 1 d . .
H19D H 0.4022 0.5313 -0.0876 0.066 Uiso 1 1 calc R U
H19E H 0.4846 0.6011 -0.0497 0.066 Uiso 1 1 calc R U
H19F H 0.3840 0.6343 -0.0681 0.066 Uiso 1 1 calc R U
C20A C 0.22457(13) 0.53537(13) 0.24308(6) 0.0322(3) Uani 1 1 d . .
H20D H 0.2641 0.6001 0.2524 0.048 Uiso 1 1 calc R U
H20E H 0.2656 0.4941 0.2294 0.048 Uiso 1 1 calc R U
H20F H 0.1980 0.5069 0.2734 0.048 Uiso 1 1 calc R U
C21A C 0.08429(14) 0.60799(13) 0.22128(6) 0.0364(4) Uani 1 1 d . .
H21D H 0.0515 0.5813 0.2503 0.055 Uiso 1 1 calc R U
H21E H 0.0350 0.6152 0.1931 0.055 Uiso 1 1 calc R U
H21F H 0.1256 0.6715 0.2316 0.055 Uiso 1 1 calc R U
C22A C -0.03985(11) 0.31259(10) 0.09767(6) 0.0241(3) Uani 1 1 d . .
H22D H -0.0858 0.2808 0.1205 0.036 Uiso 1 1 calc R U
H22E H 0.0173 0.2816 0.0992 0.036 Uiso 1 1 calc R U
H22F H -0.0723 0.3066 0.0626 0.036 Uiso 1 1 calc R U
C23A C -0.09000(11) 0.46429(12) 0.10696(7) 0.0338(4) Uani 1 1 d . .
H23D H -0.1222 0.4521 0.0719 0.051 Uiso 1 1 calc R U
H23E H -0.0659 0.5341 0.1136 0.051 Uiso 1 1 calc R U
H23F H -0.1371 0.4403 0.1309 0.051 Uiso 1 1 calc R U
C24A C 0.19258(13) 0.67991(11) 0.11486(6) 0.0321(4) Uani 1 1 d . .
H24D H 0.2471 0.6943 0.0940 0.048 Uiso 1 1 calc R U
H24E H 0.2185 0.6820 0.1510 0.048 Uiso 1 1 calc R U
H24F H 0.1511 0.7282 0.1097 0.048 Uiso 1 1 calc R U
C25A C 0.09938(13) 0.58076(11) 0.04610(5) 0.0292(3) Uani 1 1 d . .
H25D H 0.0601 0.6306 0.0398 0.044 Uiso 1 1 calc R U
H25E H 0.0588 0.5167 0.0361 0.044 Uiso 1 1 calc R U
H25F H 0.1552 0.5925 0.0260 0.044 Uiso 1 1 calc R U
Ti1B Ti 0.61901(2) 0.96303(2) 0.13904(2) 0.01395(5) Uani 1 1 d . .
N1B N 0.73207(8) 0.91311(7) 0.11322(4) 0.0134(2) Uani 1 1 d . .
N2B N 0.62516(8) 0.81904(8) 0.17941(4) 0.0175(2) Uani 1 1 d . .
N3B N 0.63323(10) 1.02614(9) 0.20545(4) 0.0255(3) Uani 1 1 d . .
N4B N 0.48911(8) 0.90779(8) 0.10791(4) 0.0195(2) Uani 1 1 d . .
N5B N 0.63199(8) 1.08137(8) 0.10261(4) 0.0173(2) Uani 1 1 d . .
C1B C 0.76057(9) 0.83088(9) 0.13148(4) 0.0135(2) Uani 1 1 d . .
C2B C 0.84036(9) 0.79378(9) 0.11843(5) 0.0159(2) Uani 1 1 d . .
H2B H 0.8806 0.8262 0.0948 0.019 Uiso 1 1 calc R U
C3B C 0.86238(10) 0.70877(9) 0.13974(5) 0.0190(3) Uani 1 1 d . .
H3B H 0.9179 0.6858 0.1304 0.023 Uiso 1 1 calc R U
C4B C 0.80637(10) 0.65825(9) 0.17347(5) 0.0196(3) Uani 1 1 d . .
H4B H 0.8223 0.6007 0.1871 0.023 Uiso 1 1 calc R U
C5B C 0.72423(10) 0.69332(9) 0.18776(5) 0.0171(2) Uani 1 1 d . .
C6B C 0.70234(9) 0.77967(9) 0.16725(5) 0.0144(2) Uani 1 1 d . .
C7B C 0.66011(11) 0.64684(10) 0.22158(5) 0.0222(3) Uani 1 1 d . .
H7B H 0.6707 0.5883 0.2362 0.027 Uiso 1 1 calc R U
C8B C 0.58298(11) 0.68634(11) 0.23315(5) 0.0249(3) Uani 1 1 d . .
H8B H 0.5398 0.6549 0.2558 0.030 Uiso 1 1 calc R U
C9B C 0.56660(10) 0.77383(11) 0.21175(5) 0.0223(3) Uani 1 1 d . .
C10B C 0.78562(9) 0.95861(9) 0.07387(5) 0.0150(2) Uani 1 1 d . .
C11B C 0.75406(10) 0.92899(10) 0.02258(5) 0.0196(3) Uani 1 1 d . .
C12B C 0.80502(11) 0.97600(11) -0.01540(5) 0.0256(3) Uani 1 1 d . .
H12B H 0.7838 0.9564 -0.0502 0.031 Uiso 1 1 calc R U
C13B C 0.88586(12) 1.05057(11) -0.00366(6) 0.0278(3) Uani 1 1 d . .
C14B C 0.91766(11) 1.07622(10) 0.04732(6) 0.0264(3) Uani 1 1 d . .
H14B H 0.9742 1.1257 0.0558 0.032 Uiso 1 1 calc R U
C15B C 0.86893(10) 1.03142(9) 0.08662(5) 0.0197(3) Uani 1 1 d . .
C16B C 0.48199(12) 0.81729(13) 0.22541(6) 0.0323(4) Uani 1 1 d . .
H16G H 0.5047 0.8660 0.2536 0.048 Uiso 1 1 calc R U
H16H H 0.4308 0.7661 0.2359 0.048 Uiso 1 1 calc R U
H16I H 0.4554 0.8481 0.1956 0.048 Uiso 1 1 calc R U
C17B C 0.66694(11) 0.84801(12) 0.00871(5) 0.0285(3) Uani 1 1 d . .
H17G H 0.6788 0.7891 0.0252 0.043 Uiso 1 1 calc R U
H17H H 0.6568 0.8358 -0.0285 0.043 Uiso 1 1 calc R U
H17I H 0.6085 0.8663 0.0203 0.043 Uiso 1 1 calc R U
C18B C 0.90733(12) 1.05877(11) 0.14177(6) 0.0280(3) Uani 1 1 d . .
H18G H 0.9688 1.1066 0.1435 0.042 Uiso 1 1 calc R U
H18H H 0.9192 1.0009 0.1592 0.042 Uiso 1 1 calc R U
H18I H 0.8590 1.0867 0.1584 0.042 Uiso 1 1 calc R U
C19B C 0.93905(15) 1.10251(13) -0.04528(7) 0.0438(5) Uani 1 1 d . .
H19G H 0.9230 1.1670 -0.0484 0.066 Uiso 1 1 calc R U
H19H H 0.9187 1.0651 -0.0778 0.066 Uiso 1 1 calc R U
H19I H 1.0099 1.1091 -0.0365 0.066 Uiso 1 1 calc R U
C20B C 0.70796(14) 1.01184(14) 0.24540(6) 0.0383(4) Uani 1 1 d . .
H20G H 0.7466 1.0749 0.2587 0.057 Uiso 1 1 calc R U
H20H H 0.7511 0.9731 0.2314 0.057 Uiso 1 1 calc R U
H20I H 0.6767 0.9778 0.2731 0.057 Uiso 1 1 calc R U
C21B C 0.57092(16) 1.08891(14) 0.22278(6) 0.0428(5) Uani 1 1 d . .
H21G H 0.5333 1.0572 0.2491 0.064 Uiso 1 1 calc R U
H21H H 0.5258 1.1015 0.1939 0.064 Uiso 1 1 calc R U
H21I H 0.6117 1.1504 0.2371 0.064 Uiso 1 1 calc R U
C22B C 0.46151(11) 0.80821(10) 0.08738(6) 0.0257(3) Uani 1 1 d . .
H22G H 0.4138 0.7712 0.1077 0.039 Uiso 1 1 calc R U
H22H H 0.5198 0.7791 0.0887 0.039 Uiso 1 1 calc R U
H22I H 0.4323 0.8072 0.0518 0.039 Uiso 1 1 calc R U
C23B C 0.40632(11) 0.95630(13) 0.10226(7) 0.0338(4) Uani 1 1 d . .
H23G H 0.3802 0.9536 0.0661 0.051 Uiso 1 1 calc R U
H23H H 0.4277 1.0242 0.1147 0.051 Uiso 1 1 calc R U
H23I H 0.3552 0.9239 0.1222 0.051 Uiso 1 1 calc R U
C24B C 0.69003(13) 1.17488(11) 0.12099(7) 0.0352(4) Uani 1 1 d . .
H24G H 0.7471 1.1904 0.1020 0.053 Uiso 1 1 calc R U
H24H H 0.7121 1.1729 0.1574 0.053 Uiso 1 1 calc R U
H24I H 0.6502 1.2247 0.1160 0.053 Uiso 1 1 calc R U
C25B C 0.59920(12) 1.08521(11) 0.04869(5) 0.0271(3) Uani 1 1 d . .
H25G H 0.5619 1.1370 0.0438 0.041 Uiso 1 1 calc R U
H25H H 0.5574 1.0230 0.0363 0.041 Uiso 1 1 calc R U
H25I H 0.6562 1.0982 0.0295 0.041 Uiso 1 1 calc R U
Ti1C Ti 0.70115(2) 0.48921(2) 0.40954(2) 0.01105(5) Uani 1 1 d . .
N1C N 0.76637(7) 0.45001(7) 0.34955(4) 0.01188(19) Uani 1 1 d . .
N2C N 0.57740(7) 0.44478(8) 0.34309(4) 0.0144(2) Uani 1 1 d . .
N3C N 0.63193(8) 0.39207(8) 0.44941(4) 0.0197(2) Uani 1 1 d . .
N4C N 0.67201(8) 0.61713(8) 0.41121(4) 0.0183(2) Uani 1 1 d . .
N5C N 0.81628(8) 0.52010(8) 0.45891(4) 0.0146(2) Uani 1 1 d . .
C1C C 0.71490(9) 0.42442(8) 0.30198(4) 0.0113(2) Uani 1 1 d . .
C2C C 0.75359(9) 0.40392(9) 0.25740(5) 0.0152(2) Uani 1 1 d . .
H2C H 0.8221 0.4069 0.2582 0.018 Uiso 1 1 calc R U
C3C C 0.69237(10) 0.37867(10) 0.21106(5) 0.0191(3) Uani 1 1 d . .
H3C H 0.7210 0.3659 0.1811 0.023 Uiso 1 1 calc R U
C4C C 0.59293(10) 0.37203(10) 0.20780(5) 0.0185(3) Uani 1 1 d . .
H4C H 0.5531 0.3541 0.1762 0.022 Uiso 1 1 calc R U
C5C C 0.55042(9) 0.39243(9) 0.25235(5) 0.0146(2) Uani 1 1 d . .
C6C C 0.61151(9) 0.42004(8) 0.29867(4) 0.0119(2) Uani 1 1 d . .
C7C C 0.44877(10) 0.38747(10) 0.25387(5) 0.0194(3) Uani 1 1 d . .
H7C H 0.4040 0.3674 0.2241 0.023 Uiso 1 1 calc R U
C8C C 0.41552(9) 0.41166(11) 0.29840(5) 0.0218(3) Uani 1 1 d . .
H8C H 0.3473 0.4082 0.2995 0.026 Uiso 1 1 calc R U
C9C C 0.48172(9) 0.44190(10) 0.34295(5) 0.0198(3) Uani 1 1 d . .
C10C C 0.86835(9) 0.44597(9) 0.35445(4) 0.0122(2) Uani 1 1 d . .
C11C C 0.93849(9) 0.52799(9) 0.34647(5) 0.0137(2) Uani 1 1 d . .
C12C C 1.03768(9) 0.52347(9) 0.35533(5) 0.0163(2) Uani 1 1 d . .
H12C H 1.0856 0.5791 0.3502 0.020 Uiso 1 1 calc R U
C13C C 1.06826(9) 0.43979(10) 0.37143(5) 0.0180(3) Uani 1 1 d . .
C14C C 0.99704(9) 0.35808(10) 0.37726(5) 0.0179(3) Uani 1 1 d . .
H14C H 1.0168 0.3000 0.3875 0.022 Uiso 1 1 calc R U
C15C C 0.89746(9) 0.35945(9) 0.36848(5) 0.0151(2) Uani 1 1 d . .
C16C C 0.44460(10) 0.47249(13) 0.39091(6) 0.0312(4) Uani 1 1 d . .
H16J H 0.4876 0.4595 0.4207 0.047 Uiso 1 1 calc R U
H16K H 0.3780 0.4360 0.3926 0.047 Uiso 1 1 calc R U
H16L H 0.4440 0.5420 0.3908 0.047 Uiso 1 1 calc R U
C17C C 0.90721(10) 0.61936(9) 0.32835(5) 0.0184(3) Uani 1 1 d . .
H17J H 0.8625 0.6043 0.2967 0.028 Uiso 1 1 calc R U
H17K H 0.9651 0.6671 0.3220 0.028 Uiso 1 1 calc R U
H17L H 0.8738 0.6459 0.3546 0.028 Uiso 1 1 calc R U
C18C C 0.82197(10) 0.26916(10) 0.37384(6) 0.0227(3) Uani 1 1 d . .
H18J H 0.8550 0.2154 0.3824 0.034 Uiso 1 1 calc R U
H18K H 0.7794 0.2528 0.3415 0.034 Uiso 1 1 calc R U
H18L H 0.7824 0.2805 0.4011 0.034 Uiso 1 1 calc R U
C19C C 1.17596(10) 0.43684(12) 0.38177(6) 0.0257(3) Uani 1 1 d . .
H19J H 1.2151 0.5018 0.3789 0.039 Uiso 1 1 calc R U
H19K H 1.1929 0.3918 0.3568 0.039 Uiso 1 1 calc R U
H19L H 1.1897 0.4150 0.4163 0.039 Uiso 1 1 calc R U
C20C C 0.58321(11) 0.29565(11) 0.42934(6) 0.0282(3) Uani 1 1 d . .
H20J H 0.6089 0.2469 0.4497 0.042 Uiso 1 1 calc R U
H20K H 0.5954 0.2873 0.3937 0.042 Uiso 1 1 calc R U
H20L H 0.5125 0.2877 0.4311 0.042 Uiso 1 1 calc R U
C21C C 0.61946(13) 0.40593(13) 0.50288(6) 0.0366(4) Uani 1 1 d . .
H21J H 0.5501 0.4039 0.5063 0.055 Uiso 1 1 calc R U
H21K H 0.6581 0.4690 0.5162 0.055 Uiso 1 1 calc R U
H21L H 0.6418 0.3543 0.5222 0.055 Uiso 1 1 calc R U
C22C C 0.65823(11) 0.66657(11) 0.36420(6) 0.0259(3) Uani 1 1 d . .
H22J H 0.5894 0.6722 0.3573 0.039 Uiso 1 1 calc R U
H22K H 0.6760 0.6295 0.3359 0.039 Uiso 1 1 calc R U
H22L H 0.7000 0.7314 0.3676 0.039 Uiso 1 1 calc R U
C23C C 0.65837(12) 0.67502(12) 0.45520(6) 0.0306(3) Uani 1 1 d . .
H23J H 0.7049 0.7371 0.4573 0.046 Uiso 1 1 calc R U
H23K H 0.6697 0.6403 0.4863 0.046 Uiso 1 1 calc R U
H23L H 0.5913 0.6868 0.4517 0.046 Uiso 1 1 calc R U
C24C C 0.85857(10) 0.44667(10) 0.48630(5) 0.0225(3) Uani 1 1 d . .
H24J H 0.9160 0.4354 0.4706 0.034 Uiso 1 1 calc R U
H24K H 0.8098 0.3861 0.4847 0.034 Uiso 1 1 calc R U
H24L H 0.8783 0.4691 0.5221 0.034 Uiso 1 1 calc R U
C25C C 0.88524(10) 0.61212(10) 0.46583(5) 0.0221(3) Uani 1 1 d . .
H25J H 0.9012 0.6299 0.5024 0.033 Uiso 1 1 calc R U
H25K H 0.8559 0.6624 0.4488 0.033 Uiso 1 1 calc R U
H25L H 0.9452 0.6062 0.4509 0.033 Uiso 1 1 calc R U

loop_
_atom_site_aniso_label
_atom_site_aniso_U_11
_atom_site_aniso_U_22
_atom_site_aniso_U_33
_atom_site_aniso_U_23
_atom_site_aniso_U_13
_atom_site_aniso_U_12
Ti1 0.01036(10) 0.01387(10) 0.00992(10) -0.00032(8) 0.00059(8) 0.00324(8)
N1 0.0109(5) 0.0158(5) 0.0120(5) 0.0000(4) 0.0008(4) 0.0039(4)
N2 0.0124(5) 0.0168(5) 0.0135(5) 0.0014(4) 0.0011(4) 0.0041(4)
N3 0.0162(5) 0.0200(5) 0.0149(5) 0.0035(4) 0.0008(4) -0.0001(4)
N4 0.0208(6) 0.0219(6) 0.0197(6) -0.0042(4) -0.0001(4) 0.0109(5)
N5 0.0131(5) 0.0182(5) 0.0134(5) -0.0020(4) -0.0005(4) 0.0031(4)
C1 0.0149(6) 0.0098(5) 0.0128(6) 0.0006(4) 0.0007(4) 0.0032(4)
C2 0.0173(6) 0.0173(6) 0.0149(6) -0.0011(5) 0.0032(5) 0.0029(5)
C3 0.0260(7) 0.0217(7) 0.0124(6) -0.0017(5) 0.0053(5) 0.0030(5)
C4 0.0237(7) 0.0206(6) 0.0117(6) -0.0013(5) -0.0019(5) 0.0018(5)
C5 0.0181(6) 0.0133(6) 0.0138(6) 0.0012(4) -0.0009(5) 0.0026(5)
C6 0.0145(6) 0.0109(5) 0.0121(5) 0.0007(4) 0.0006(4) 0.0029(4)
C7 0.0178(6) 0.0213(6) 0.0165(6) 0.0008(5) -0.0052(5) 0.0020(5)
C8 0.0125(6) 0.0273(7) 0.0212(7) 0.0020(5) -0.0015(5) 0.0034(5)
C9 0.0137(6) 0.0232(7) 0.0167(6) 0.0018(5) 0.0007(5) 0.0041(5)
C10 0.0123(6) 0.0181(6) 0.0102(5) -0.0011(4) 0.0014(4) 0.0048(5)
C11 0.0157(6) 0.0197(6) 0.0124(6) 0.0001(5) 0.0013(5) 0.0044(5)
C12 0.0152(6) 0.0236(7) 0.0155(6) -0.0010(5) 0.0020(5) -0.0005(5)
C13 0.0129(6) 0.0327(7) 0.0136(6) -0.0030(5) 0.0015(5) 0.0070(5)
C14 0.0194(6) 0.0260(7) 0.0198(6) -0.0016(5) 0.0019(5) 0.0128(5)
C15 0.0168(6) 0.0187(6) 0.0165(6) -0.0014(5) 0.0019(5) 0.0064(5)
C16 0.0140(6) 0.0475(9) 0.0191(7) -0.0007(6) 0.0031(5) 0.0069(6)
C17 0.0210(7) 0.0175(6) 0.0281(7) 0.0042(5) -0.0015(5) 0.0029(5)
C18 0.0241(7) 0.0169(7) 0.0411(9) 0.0012(6) 0.0017(6) 0.0076(6)
C19 0.0140(6) 0.0465(9) 0.0239(7) -0.0018(6) 0.0006(5) 0.0084(6)
C20 0.0268(7) 0.0193(7) 0.0247(7) 0.0034(5) 0.0025(6) -0.0040(5)
C21 0.0332(8) 0.0315(8) 0.0187(7) 0.0068(6) 0.0072(6) 0.0035(6)
C22 0.0363(9) 0.0240(7) 0.0380(9) 0.0020(6) -0.0033(7) 0.0175(6)
C23 0.0323(8) 0.0420(9) 0.0325(8) -0.0160(7) 0.0046(7) 0.0153(7)
C24 0.0169(6) 0.0250(7) 0.0194(6) -0.0024(5) -0.0041(5) 0.0070(5)
C25 0.0193(6) 0.0214(7) 0.0215(7) -0.0030(5) -0.0025(5) -0.0001(5)
Ti1A 0.01505(11) 0.01219(10) 0.01215(10) 0.00093(8) 0.00182(8) 0.00599(8)
N1A 0.0161(5) 0.0134(5) 0.0114(5) 0.0022(4) 0.0026(4) 0.0049(4)
N2A 0.0171(5) 0.0167(5) 0.0139(5) 0.0024(4) 0.0029(4) 0.0059(4)
N3A 0.0298(6) 0.0209(6) 0.0145(5) -0.0003(4) 0.0009(5) 0.0137(5)
N4A 0.0163(5) 0.0157(5) 0.0244(6) 0.0011(4) 0.0024(4) 0.0054(4)
N5A 0.0200(5) 0.0139(5) 0.0165(5) 0.0015(4) 0.0001(4) 0.0055(4)
C1A 0.0147(6) 0.0120(5) 0.0119(5) -0.0013(4) -0.0010(4) 0.0033(4)
C2A 0.0169(6) 0.0154(6) 0.0153(6) 0.0000(5) 0.0025(5) 0.0044(5)
C3A 0.0194(6) 0.0174(6) 0.0223(7) -0.0011(5) 0.0010(5) 0.0096(5)
C4A 0.0222(7) 0.0150(6) 0.0233(7) 0.0034(5) -0.0002(5) 0.0087(5)
C5A 0.0182(6) 0.0150(6) 0.0162(6) 0.0018(5) -0.0010(5) 0.0041(5)
C6A 0.0147(6) 0.0135(6) 0.0133(6) 0.0001(4) -0.0003(4) 0.0046(4)
C7A 0.0241(7) 0.0203(6) 0.0206(7) 0.0085(5) 0.0007(5) 0.0061(5)
C8A 0.0244(7) 0.0277(7) 0.0187(6) 0.0098(5) 0.0065(5) 0.0059(6)
C9A 0.0202(6) 0.0238(7) 0.0161(6) 0.0042(5) 0.0042(5) 0.0081(5)
C10A 0.0174(6) 0.0174(6) 0.0149(6) 0.0047(5) 0.0050(5) 0.0097(5)
C11A 0.0205(7) 0.0281(7) 0.0164(6) 0.0020(5) 0.0028(5) 0.0119(5)
C12A 0.0296(8) 0.0401(8) 0.0145(6) 0.0067(6) 0.0062(5) 0.0198(7)
C13A 0.0344(8) 0.0324(8) 0.0274(8) 0.0170(6) 0.0172(6) 0.0212(7)
C14A 0.0282(8) 0.0193(7) 0.0352(8) 0.0106(6) 0.0131(6) 0.0077(6)
C15A 0.0221(7) 0.0158(6) 0.0233(7) 0.0051(5) 0.0056(5) 0.0073(5)
C16A 0.0277(8) 0.0337(8) 0.0251(7) 0.0107(6) 0.0143(6) 0.0154(6)
C17A 0.0252(7) 0.0422(9) 0.0172(7) -0.0071(6) 0.0003(6) 0.0042(6)
C18A 0.0277(8) 0.0201(7) 0.0286(8) -0.0003(6) 0.0013(6) -0.0021(6)
C19A 0.0559(12) 0.0499(11) 0.0405(10) 0.0288(8) 0.0310(9) 0.0283(9)
C20A 0.0393(9) 0.0393(9) 0.0193(7) -0.0049(6) -0.0054(6) 0.0167(7)
C21A 0.0575(11) 0.0391(9) 0.0219(7) -0.0025(6) 0.0039(7) 0.0330(8)
C22A 0.0223(7) 0.0184(7) 0.0294(7) 0.0006(5) -0.0012(6) 0.0012(5)
C23A 0.0217(7) 0.0303(8) 0.0516(10) -0.0031(7) 0.0009(7) 0.0130(6)
C24A 0.0389(9) 0.0186(7) 0.0335(8) 0.0066(6) -0.0082(7) -0.0017(6)
C25A 0.0446(9) 0.0226(7) 0.0191(7) 0.0051(5) -0.0037(6) 0.0066(6)
Ti1B 0.01780(11) 0.01474(11) 0.01135(10) 0.00161(8) 0.00283(8) 0.00749(8)
N1B 0.0169(5) 0.0131(5) 0.0115(5) 0.0025(4) 0.0032(4) 0.0049(4)
N2B 0.0194(5) 0.0209(5) 0.0141(5) 0.0045(4) 0.0039(4) 0.0069(4)
N3B 0.0381(7) 0.0301(7) 0.0131(5) -0.0004(5) 0.0023(5) 0.0187(6)
N4B 0.0175(5) 0.0194(6) 0.0233(6) 0.0044(4) 0.0043(4) 0.0063(4)
N5B 0.0221(6) 0.0141(5) 0.0162(5) 0.0005(4) 0.0000(4) 0.0060(4)
C1B 0.0169(6) 0.0117(5) 0.0110(5) -0.0011(4) -0.0016(4) 0.0028(4)
C2B 0.0188(6) 0.0157(6) 0.0137(6) 0.0002(4) 0.0021(5) 0.0044(5)
C3B 0.0212(6) 0.0184(6) 0.0193(6) -0.0015(5) 0.0001(5) 0.0101(5)
C4B 0.0258(7) 0.0144(6) 0.0196(6) 0.0023(5) -0.0017(5) 0.0086(5)
C5B 0.0212(6) 0.0154(6) 0.0145(6) 0.0017(5) -0.0011(5) 0.0044(5)
C6B 0.0170(6) 0.0143(6) 0.0120(5) 0.0008(4) -0.0002(5) 0.0041(5)
C7B 0.0279(7) 0.0202(7) 0.0185(6) 0.0085(5) -0.0001(5) 0.0050(5)
C8B 0.0257(7) 0.0301(8) 0.0198(7) 0.0118(6) 0.0061(6) 0.0048(6)
C9B 0.0230(7) 0.0291(7) 0.0174(6) 0.0079(5) 0.0053(5) 0.0088(6)
C10B 0.0181(6) 0.0150(6) 0.0148(6) 0.0048(4) 0.0050(5) 0.0081(5)
C11B 0.0210(7) 0.0256(7) 0.0159(6) 0.0036(5) 0.0042(5) 0.0121(5)
C12B 0.0308(8) 0.0369(8) 0.0165(6) 0.0090(6) 0.0090(6) 0.0206(6)
C13B 0.0339(8) 0.0259(7) 0.0331(8) 0.0169(6) 0.0197(7) 0.0185(6)
C14B 0.0277(7) 0.0152(6) 0.0392(8) 0.0084(6) 0.0134(6) 0.0050(5)
C15B 0.0233(7) 0.0135(6) 0.0240(7) 0.0026(5) 0.0055(5) 0.0059(5)
C16B 0.0299(8) 0.0454(9) 0.0300(8) 0.0170(7) 0.0172(6) 0.0184(7)
C17B 0.0255(7) 0.0425(9) 0.0162(7) -0.0057(6) 0.0005(5) 0.0054(6)
C18B 0.0305(8) 0.0206(7) 0.0290(8) -0.0016(6) -0.0006(6) -0.0022(6)
C19B 0.0565(12) 0.0400(10) 0.0496(11) 0.0296(8) 0.0365(9) 0.0255(9)
C20B 0.0518(11) 0.0479(10) 0.0182(7) -0.0039(7) -0.0055(7) 0.0234(9)
C21B 0.0659(13) 0.0519(11) 0.0222(8) -0.0031(7) 0.0084(8) 0.0390(10)
C22B 0.0221(7) 0.0211(7) 0.0316(8) 0.0046(6) -0.0004(6) -0.0001(5)
C23B 0.0224(8) 0.0365(9) 0.0460(10) 0.0008(7) 0.0034(7) 0.0150(7)
C24B 0.0456(10) 0.0188(7) 0.0348(9) 0.0030(6) -0.0124(7) -0.0005(7)
C25B 0.0403(9) 0.0212(7) 0.0183(7) 0.0046(5) -0.0020(6) 0.0053(6)
Ti1C 0.00849(10) 0.01508(11) 0.00942(10) -0.00125(8) 0.00113(8) 0.00213(8)
N1C 0.0090(5) 0.0159(5) 0.0112(5) 0.0000(4) 0.0010(4) 0.0036(4)
N2C 0.0106(5) 0.0194(5) 0.0135(5) -0.0009(4) 0.0011(4) 0.0041(4)
N3C 0.0170(5) 0.0249(6) 0.0141(5) -0.0001(4) 0.0036(4) -0.0040(4)
N4C 0.0183(5) 0.0201(5) 0.0177(5) -0.0048(4) -0.0002(4) 0.0085(4)
N5C 0.0121(5) 0.0189(5) 0.0119(5) -0.0002(4) -0.0002(4) 0.0016(4)
C1C 0.0120(5) 0.0102(5) 0.0118(5) 0.0004(4) 0.0008(4) 0.0029(4)
C2C 0.0140(6) 0.0173(6) 0.0148(6) -0.0019(5) 0.0031(5) 0.0037(5)
C3C 0.0221(7) 0.0215(6) 0.0135(6) -0.0037(5) 0.0044(5) 0.0032(5)
C4C 0.0203(6) 0.0210(6) 0.0118(6) -0.0028(5) -0.0016(5) 0.0005(5)
C5C 0.0147(6) 0.0143(6) 0.0137(6) 0.0005(4) -0.0006(5) 0.0013(4)
C6C 0.0122(6) 0.0116(5) 0.0117(5) 0.0007(4) 0.0011(4) 0.0022(4)
C7C 0.0152(6) 0.0241(7) 0.0166(6) 0.0005(5) -0.0047(5) 0.0020(5)
C8C 0.0099(6) 0.0336(8) 0.0215(7) 0.0005(6) -0.0017(5) 0.0049(5)
C9C 0.0130(6) 0.0292(7) 0.0179(6) -0.0012(5) 0.0009(5) 0.0066(5)
C10C 0.0101(5) 0.0176(6) 0.0100(5) -0.0013(4) 0.0014(4) 0.0051(4)
C11C 0.0133(6) 0.0168(6) 0.0115(5) -0.0010(4) 0.0015(4) 0.0041(5)
C12C 0.0119(6) 0.0201(6) 0.0160(6) -0.0030(5) 0.0028(5) 0.0012(5)
C13C 0.0127(6) 0.0272(7) 0.0157(6) -0.0021(5) 0.0011(5) 0.0084(5)
C14C 0.0174(6) 0.0211(6) 0.0179(6) 0.0012(5) 0.0010(5) 0.0108(5)
C15C 0.0152(6) 0.0166(6) 0.0144(6) 0.0009(4) 0.0018(5) 0.0050(5)
C16C 0.0134(6) 0.0572(11) 0.0242(7) -0.0100(7) 0.0023(5) 0.0112(7)
C17C 0.0164(6) 0.0163(6) 0.0226(6) 0.0023(5) 0.0024(5) 0.0035(5)
C18C 0.0207(7) 0.0174(6) 0.0302(7) 0.0062(5) 0.0024(6) 0.0042(5)
C19C 0.0129(6) 0.0378(8) 0.0282(7) 0.0013(6) 0.0010(5) 0.0104(6)
C20C 0.0272(8) 0.0245(7) 0.0279(8) 0.0034(6) 0.0016(6) -0.0069(6)
C21C 0.0390(9) 0.0470(10) 0.0185(7) -0.0004(7) 0.0129(7) -0.0091(8)
C22C 0.0297(8) 0.0232(7) 0.0275(7) 0.0010(6) -0.0002(6) 0.0136(6)
C23C 0.0343(8) 0.0319(8) 0.0277(8) -0.0107(6) 0.0046(6) 0.0126(7)
C24C 0.0224(7) 0.0256(7) 0.0185(6) 0.0000(5) -0.0069(5) 0.0072(5)
C25C 0.0164(6) 0.0260(7) 0.0201(7) 0.0026(5) -0.0019(5) -0.0033(5)

loop_
_atom_type_symbol
_atom_type_description
_atom_type_scat_dispersion_real
_atom_type_scat_dispersion_imag
_atom_type_scat_source
C C 0.0033 0.0016 'International Tables Vol C Tables 4.2.6.8 and 6.1.1.4'
Ti Ti 0.2776 0.4457 'International Tables Vol C Tables 4.2.6.8 and 6.1.1.4'
N N 0.0061 0.0033 'International Tables Vol C Tables 4.2.6.8 and 6.1.1.4'
H H 0.0000 0.0000 'International Tables Vol C Tables 4.2.6.8 and 6.1.1.4'

loop_
_geom_angle_atom_site_label_1
_geom_angle_atom_site_label_2
_geom_angle_atom_site_label_3
_geom_angle
N4 Ti1 N3 118.64(5)
N4 Ti1 N5 95.44(5)
N3 Ti1 N5 95.10(5)
N4 Ti1 N1 120.49(5)
N3 Ti1 N1 117.48(5)
N5 Ti1 N1 97.88(4)
N4 Ti1 N2 87.74(4)
N3 Ti1 N2 89.57(4)
N5 Ti1 N2 172.22(4)
N1 Ti1 N2 74.42(4)
C1 N1 C10 117.52(10)
C1 N1 Ti1 121.41(8)
C10 N1 Ti1 121.06(8)
C9 N2 C6 118.76(11)
C9 N2 Ti1 128.72(9)
C6 N2 Ti1 112.48(8)
C21 N3 C20 111.49(11)
C21 N3 Ti1 127.24(9)
C20 N3 Ti1 121.19(9)
C23 N4 C22 112.41(12)
C23 N4 Ti1 125.79(10)
C22 N4 Ti1 121.73(9)
C24 N5 C25 109.57(10)
C24 N5 Ti1 123.21(8)
C25 N5 Ti1 125.74(9)
N1 C1 C2 126.53(11)
N1 C1 C6 116.08(10)
C2 C1 C6 117.40(11)
C1 C2 C3 120.68(12)
C1 C2 H2 119.7
C3 C2 H2 119.7
C4 C3 C2 122.24(12)
C4 C3 H3 118.9
C2 C3 H3 118.9
C3 C4 C5 118.92(12)
C3 C4 H4 120.5
C5 C4 H4 120.5
C6 C5 C7 116.66(11)
C6 C5 C4 119.36(12)
C7 C5 C4 123.98(12)
N2 C6 C5 123.19(11)
N2 C6 C1 115.41(10)
C5 C6 C1 121.40(11)
C8 C7 C5 119.70(12)
C8 C7 H7 120.2
C5 C7 H7 120.2
C7 C8 C9 120.40(12)
C7 C8 H8 119.8
C9 C8 H8 119.8
N2 C9 C8 121.28(12)
N2 C9 C16 118.89(11)
C8 C9 C16 119.83(12)
C11 C10 C15 119.80(11)
C11 C10 N1 120.53(11)
C15 C10 N1 119.63(11)
C12 C11 C10 119.01(12)
C12 C11 C17 120.50(12)
C10 C11 C17 120.49(11)
C13 C12 C11 121.92(12)
C13 C12 H12 119.0
C11 C12 H12 119.0
C14 C13 C12 117.86(12)
C14 C13 C19 120.81(13)
C12 C13 C19 121.33(13)
C13 C14 C15 122.18(12)
C13 C14 H14 118.9
C15 C14 H14 118.9
C14 C15 C10 119.03(12)
C14 C15 C18 120.16(12)
C10 C15 C18 120.80(12)
C9 C16 H16A 109.5
C9 C16 H16B 109.5
H16A C16 H16B 109.5
C9 C16 H16C 109.5
H16A C16 H16C 109.5
H16B C16 H16C 109.5
C11 C17 H17A 109.5
C11 C17 H17B 109.5
H17A C17 H17B 109.5
C11 C17 H17C 109.5
H17A C17 H17C 109.5
H17B C17 H17C 109.5
C15 C18 H18A 109.5
C15 C18 H18B 109.5
H18A C18 H18B 109.5
C15 C18 H18C 109.5
H18A C18 H18C 109.5
H18B C18 H18C 109.5
C13 C19 H19A 109.5
C13 C19 H19B 109.5
H19A C19 H19B 109.5
C13 C19 H19C 109.5
H19A C19 H19C 109.5
H19B C19 H19C 109.5
N3 C20 H20A 109.5
N3 C20 H20B 109.5
H20A C20 H20B 109.5
N3 C20 H20C 109.5
H20A C20 H20C 109.5
H20B C20 H20C 109.5
N3 C21 H21A 109.5
N3 C21 H21B 109.5
H21A C21 H21B 109.5
N3 C21 H21C 109.5
H21A C21 H21C 109.5
H21B C21 H21C 109.5
N4 C22 H22A 109.5
N4 C22 H22B 109.5
H22A C22 H22B 109.5
N4 C22 H22C 109.5
H22A C22 H22C 109.5
H22B C22 H22C 109.5
N4 C23 H23A 109.5
N4 C23 H23B 109.5
H23A C23 H23B 109.5
N4 C23 H23C 109.5
H23A C23 H23C 109.5
H23B C23 H23C 109.5
N5 C24 H24A 109.5
N5 C24 H24B 109.5
H24A C24 H24B 109.5
N5 C24 H24C 109.5
H24A C24 H24C 109.5
H24B C24 H24C 109.5
N5 C25 H25A 109.5
N5 C25 H25B 109.5
H25A C25 H25B 109.5
N5 C25 H25C 109.5
H25A C25 H25C 109.5
H25B C25 H25C 109.5
N3A Ti1A N4A 117.86(5)
N3A Ti1A N5A 94.59(5)
N4A Ti1A N5A 96.06(5)
N3A Ti1A N1A 121.44(5)
N4A Ti1A N1A 117.22(5)
N5A Ti1A N1A 98.01(4)
N3A Ti1A N2A 88.07(4)
N4A Ti1A N2A 89.44(4)
N5A Ti1A N2A 171.87(4)
N1A Ti1A N2A 74.11(4)
C1A N1A C10A 115.82(10)
C1A N1A Ti1A 121.78(8)
C10A N1A Ti1A 122.32(8)
C9A N2A C6A 118.85(11)
C9A N2A Ti1A 129.04(9)
C6A N2A Ti1A 112.11(8)
C20A N3A C21A 112.41(12)
C20A N3A Ti1A 121.84(9)
C21A N3A Ti1A 125.74(10)
C23A N4A C22A 110.70(12)
C23A N4A Ti1A 126.36(10)
C22A N4A Ti1A 122.93(9)
C24A N5A C25A 109.20(11)
C24A N5A Ti1A 126.77(9)
C25A N5A Ti1A 123.23(9)
N1A C1A C2A 126.18(11)
N1A C1A C6A 116.33(11)
C2A C1A C6A 117.49(11)
C1A C2A C3A 120.86(12)
C1A C2A H2A 119.6
C3A C2A H2A 119.6
C4A C3A C2A 122.16(12)
C4A C3A H3A 118.9
C2A C3A H3A 118.9
C3A C4A C5A 118.97(12)
C3A C4A H4A 120.5
C5A C4A H4A 120.5
C7A C5A C4A 124.25(12)
C7A C5A C6A 116.35(12)
C4A C5A C6A 119.39(12)
N2A C6A C5A 123.33(11)
N2A C6A C1A 115.57(11)
C5A C6A C1A 121.09(11)
C8A C7A C5A 119.82(12)
C8A C7A H7A 120.1
C5A C7A H7A 120.1
C7A C8A C9A 120.55(12)
C7A C8A H8A 119.7
C9A C8A H8A 119.7
N2A C9A C8A 121.10(12)
N2A C9A C16A 119.08(12)
C8A C9A C16A 119.82(12)
C15A C10A C11A 120.39(12)
C15A C10A N1A 120.15(11)
C11A C10A N1A 119.46(12)
C12A C11A C10A 118.86(13)
C12A C11A C17A 120.44(13)
C10A C11A C17A 120.70(12)
C13A C12A C11A 121.82(14)
C13A C12A H12A 119.1
C11A C12A H12A 119.1
C12A C13A C14A 118.23(13)
C12A C13A C19A 120.91(16)
C14A C13A C19A 120.86(16)
C13A C14A C15A 121.93(14)
C13A C14A H14A 119.0
C15A C14A H14A 119.0
C10A C15A C14A 118.66(13)
C10A C15A C18A 120.26(12)
C14A C15A C18A 121.05(13)
C9A C16A H16D 109.5
C9A C16A H16E 109.5
H16D C16A H16E 109.5
C9A C16A H16F 109.5
H16D C16A H16F 109.5
H16E C16A H16F 109.5
C11A C17A H17D 109.5
C11A C17A H17E 109.5
H17D C17A H17E 109.5
C11A C17A H17F 109.5
H17D C17A H17F 109.5
H17E C17A H17F 109.5
C15A C18A H18D 109.5
C15A C18A H18E 109.5
H18D C18A H18E 109.5
C15A C18A H18F 109.5
H18D C18A H18F 109.5
H18E C18A H18F 109.5
C13A C19A H19D 109.5
C13A C19A H19E 109.5
H19D C19A H19E 109.5
C13A C19A H19F 109.5
H19D C19A H19F 109.5
H19E C19A H19F 109.5
N3A C20A H20D 109.5
N3A C20A H20E 109.5
H20D C20A H20E 109.5
N3A C20A H20F 109.5
H20D C20A H20F 109.5
H20E C20A H20F 109.5
N3A C21A H21D 109.5
N3A C21A H21E 109.5
H21D C21A H21E 109.5
N3A C21A H21F 109.5
H21D C21A H21F 109.5
H21E C21A H21F 109.5
N4A C22A H22D 109.5
N4A C22A H22E 109.5
H22D C22A H22E 109.5
N4A C22A H22F 109.5
H22D C22A H22F 109.5
H22E C22A H22F 109.5
N4A C23A H23D 109.5
N4A C23A H23E 109.5
H23D C23A H23E 109.5
N4A C23A H23F 109.5
H23D C23A H23F 109.5
H23E C23A H23F 109.5
N5A C24A H24D 109.5
N5A C24A H24E 109.5
H24D C24A H24E 109.5
N5A C24A H24F 109.5
H24D C24A H24F 109.5
H24E C24A H24F 109.5
N5A C25A H25D 109.5
N5A C25A H25E 109.5
H25D C25A H25E 109.5
N5A C25A H25F 109.5
H25D C25A H25F 109.5
H25E C25A H25F 109.5
N3B Ti1B N4B 118.16(5)
N3B Ti1B N5B 95.09(5)
N4B Ti1B N5B 95.81(5)
N3B Ti1B N1B 120.65(5)
N4B Ti1B N1B 117.70(5)
N5B Ti1B N1B 97.79(4)
N3B Ti1B N2B 87.77(5)
N4B Ti1B N2B 89.56(4)
N5B Ti1B N2B 171.82(4)
N1B Ti1B N2B 74.20(4)
C1B N1B C10B 115.68(10)
C1B N1B Ti1B 121.65(8)
C10B N1B Ti1B 122.64(8)
C9B N2B C6B 118.79(11)
C9B N2B Ti1B 129.27(9)
C6B N2B Ti1B 111.94(8)
C20B N3B C21B 112.29(12)
C20B N3B Ti1B 121.91(10)
C21B N3B Ti1B 125.76(11)
C23B N4B C22B 111.14(12)
C23B N4B Ti1B 126.23(10)
C22B N4B Ti1B 122.62(9)
C24B N5B C25B 109.04(11)
C24B N5B Ti1B 126.21(9)
C25B N5B Ti1B 123.85(9)
N1B C1B C2B 126.09(11)
N1B C1B C6B 116.40(11)
C2B C1B C6B 117.51(11)
C1B C2B C3B 120.95(12)
C1B C2B H2B 119.5
C3B C2B H2B 119.5
C4B C3B C2B 122.13(12)
C4B C3B H3B 118.9
C2B C3B H3B 118.9
C3B C4B C5B 118.83(12)
C3B C4B H4B 120.6
C5B C4B H4B 120.6
C7B C5B C6B 116.37(12)
C7B C5B C4B 124.08(12)
C6B C5B C4B 119.55(12)
N2B C6B C5B 123.32(12)
N2B C6B C1B 115.66(11)
C5B C6B C1B 121.01(11)
C8B C7B C5B 119.82(12)
C8B C7B H7B 120.1
C5B C7B H7B 120.1
C7B C8B C9B 120.61(13)
C7B C8B H8B 119.7
C9B C8B H8B 119.7
N2B C9B C8B 121.08(13)
N2B C9B C16B 118.89(12)
C8B C9B C16B 120.03(13)
C15B C10B C11B 120.31(12)
C15B C10B N1B 120.28(11)
C11B C10B N1B 119.41(12)
C12B C11B C10B 118.80(13)
C12B C11B C17B 120.60(13)
C10B C11B C17B 120.61(12)
C13B C12B C11B 121.79(14)
C13B C12B H12B 119.1
C11B C12B H12B 119.1
C14B C13B C12B 118.33(13)
C14B C13B C19B 120.42(16)
C12B C13B C19B 121.25(16)
C13B C14B C15B 121.90(14)
C13B C14B H14B 119.1
C15B C14B H14B 119.1
C14B C15B C10B 118.81(13)
C14B C15B C18B 120.58(13)
C10B C15B C18B 120.58(12)
C9B C16B H16G 109.5
C9B C16B H16H 109.5
H16G C16B H16H 109.5
C9B C16B H16I 109.5
H16G C16B H16I 109.5
H16H C16B H16I 109.5
C11B C17B H17G 109.5
C11B C17B H17H 109.5
H17G C17B H17H 109.5
C11B C17B H17I 109.5
H17G C17B H17I 109.5
H17H C17B H17I 109.5
C15B C18B H18G 109.5
C15B C18B H18H 109.5
H18G C18B H18H 109.5
C15B C18B H18I 109.5
H18G C18B H18I 109.5
H18H C18B H18I 109.5
C13B C19B H19G 109.5
C13B C19B H19H 109.5
H19G C19B H19H 109.5
C13B C19B H19I 109.5
H19G C19B H19I 109.5
H19H C19B H19I 109.5
N3B C20B H20G 109.5
N3B C20B H20H 109.5
H20G C20B H20H 109.5
N3B C20B H20I 109.5
H20G C20B H20I 109.5
H20H C20B H20I 109.5
N3B C21B H21G 109.5
N3B C21B H21H 109.5
H21G C21B H21H 109.5
N3B C21B H21I 109.5
H21G C21B H21I 109.5
H21H C21B H21I 109.5
N4B C22B H22G 109.5
N4B C22B H22H 109.5
H22G C22B H22H 109.5
N4B C22B H22I 109.5
H22G C22B H22I 109.5
H22H C22B H22I 109.5
N4B C23B H23G 109.5
N4B C23B H23H 109.5
H23G C23B H23H 109.5
N4B C23B H23I 109.5
H23G C23B H23I 109.5
H23H C23B H23I 109.5
N5B C24B H24G 109.5
N5B C24B H24H 109.5
H24G C24B H24H 109.5
N5B C24B H24I 109.5
H24G C24B H24I 109.5
H24H C24B H24I 109.5
N5B C25B H25G 109.5
N5B C25B H25H 109.5
H25G C25B H25H 109.5
N5B C25B H25I 109.5
H25G C25B H25I 109.5
H25H C25B H25I 109.5
N3C Ti1C N4C 118.98(5)
N3C Ti1C N5C 94.48(5)
N4C Ti1C N5C 95.58(5)
N3C Ti1C N1C 120.27(5)
N4C Ti1C N1C 117.48(5)
N5C Ti1C N1C 98.06(4)
N3C Ti1C N2C 88.92(4)
N4C Ti1C N2C 89.00(4)
N5C Ti1C N2C 172.07(4)
N1C Ti1C N2C 74.06(4)
C1C N1C C10C 116.43(10)
C1C N1C Ti1C 121.92(8)
C10C N1C Ti1C 121.64(8)
C9C N2C C6C 118.64(11)
C9C N2C Ti1C 128.74(9)
C6C N2C Ti1C 112.62(8)
C21C N3C C20C 111.26(12)
C21C N3C Ti1C 124.62(10)
C20C N3C Ti1C 124.10(9)
C23C N4C C22C 111.54(11)
C23C N4C Ti1C 128.16(10)
C22C N4C Ti1C 120.28(9)
C25C N5C C24C 109.20(10)
C25C N5C Ti1C 126.23(9)
C24C N5C Ti1C 123.13(9)
N1C C1C C2C 126.63(11)
N1C C1C C6C 115.93(10)
C2C C1C C6C 117.43(11)
C1C C2C C3C 120.82(12)
C1C C2C H2C 119.6
C3C C2C H2C 119.6
C4C C3C C2C 122.14(12)
C4C C3C H3C 118.9
C2C C3C H3C 118.9
C3C C4C C5C 118.88(12)
C3C C4C H4C 120.6
C5C C4C H4C 120.6
C6C C5C C7C 116.54(11)
C6C C5C C4C 119.34(11)
C7C C5C C4C 124.12(12)
N2C C6C C5C 123.37(11)
N2C C6C C1C 115.29(10)
C5C C6C C1C 121.33(11)
C8C C7C C5C 119.56(12)
C8C C7C H7C 120.2
C5C C7C H7C 120.2
C7C C8C C9C 120.65(12)
C7C C8C H8C 119.7
C9C C8C H8C 119.7
N2C C9C C8C 121.18(12)
N2C C9C C16C 118.80(12)
C8C C9C C16C 120.02(12)
C11C C10C C15C 120.29(11)
C11C C10C N1C 120.40(11)
C15C C10C N1C 119.29(11)
C12C C11C C10C 118.77(11)
C12C C11C C17C 120.80(11)
C10C C11C C17C 120.43(11)
C13C C12C C11C 121.86(12)
C13C C12C H12C 119.1
C11C C12C H12C 119.1
C12C C13C C14C 118.26(12)
C12C C13C C19C 121.11(12)
C14C C13C C19C 120.62(12)
C13C C14C C15C 121.60(12)
C13C C14C H14C 119.2
C15C C14C H14C 119.2
C14C C15C C10C 119.11(12)
C14C C15C C18C 120.42(11)
C10C C15C C18C 120.47(11)
C9C C16C H16J 109.5
C9C C16C H16K 109.5
H16J C16C H16K 109.5
C9C C16C H16L 109.5
H16J C16C H16L 109.5
H16K C16C H16L 109.5
C11C C17C H17J 109.5
C11C C17C H17K 109.5
H17J C17C H17K 109.5
C11C C17C H17L 109.5
H17J C17C H17L 109.5
H17K C17C H17L 109.5
C15C C18C H18J 109.5
C15C C18C H18K 109.5
H18J C18C H18K 109.5
C15C C18C H18L 109.5
H18J C18C H18L 109.5
H18K C18C H18L 109.5
C13C C19C H19J 109.5
C13C C19C H19K 109.5
H19J C19C H19K 109.5
C13C C19C H19L 109.5
H19J C19C H19L 109.5
H19K C19C H19L 109.5
N3C C20C H20J 109.5
N3C C20C H20K 109.5
H20J C20C H20K 109.5
N3C C20C H20L 109.5
H20J C20C H20L 109.5
H20K C20C H20L 109.5
N3C C21C H21J 109.5
N3C C21C H21K 109.5
H21J C21C H21K 109.5
N3C C21C H21L 109.5
H21J C21C H21L 109.5
H21K C21C H21L 109.5
N4C C22C H22J 109.5
N4C C22C H22K 109.5
H22J C22C H22K 109.5
N4C C22C H22L 109.5
H22J C22C H22L 109.5
H22K C22C H22L 109.5
N4C C23C H23J 109.5
N4C C23C H23K 109.5
H23J C23C H23K 109.5
N4C C23C H23L 109.5
H23J C23C H23L 109.5
H23K C23C H23L 109.5
N5C C24C H24J 109.5
N5C C24C H24K 109.5
H24J C24C H24K 109.5
N5C C24C H24L 109.5
H24J C24C H24L 109.5
H24K C24C H24L 109.5
N5C C25C H25J 109.5
N5C C25C H25K 109.5
H25J C25C H25K 109.5
N5C C25C H25L 109.5
H25J C25C H25L 109.5
H25K C25C H25L 109.5

loop_
_geom_bond_atom_site_label_1
_geom_bond_atom_site_label_2
_geom_bond_distance
Ti1 N4 1.9168(11)
Ti1 N3 1.9174(11)
Ti1 N5 1.9333(11)
Ti1 N1 2.0272(10)
Ti1 N2 2.3049(10)
N1 C1 1.3800(15)
N1 C10 1.4336(15)
N2 C9 1.3309(16)
N2 C6 1.3712(16)
N3 C21 1.4506(17)
N3 C20 1.4525(17)
N4 C23 1.4482(18)
N4 C22 1.4536(18)
N5 C24 1.4561(16)
N5 C25 1.4565(17)
C1 C2 1.3919(17)
C1 C6 1.4340(17)
C2 C3 1.4130(18)
C2 H2 0.9500
C3 C4 1.369(2)
C3 H3 0.9500
C4 C5 1.4200(18)
C4 H4 0.9500
C5 C6 1.4105(17)
C5 C7 1.4141(18)
C7 C8 1.3670(19)
C7 H7 0.9500
C8 C9 1.4151(18)
C8 H8 0.9500
C9 C16 1.5025(18)
C10 C11 1.4017(18)
C10 C15 1.4052(17)
C11 C12 1.3977(18)
C11 C17 1.5067(18)
C12 C13 1.3916(19)
C12 H12 0.9500
C13 C14 1.386(2)
C13 C19 1.5124(18)
C14 C15 1.3929(18)
C14 H14 0.9500
C15 C18 1.5080(19)
C16 H16A 0.9800
C16 H16B 0.9800
C16 H16C 0.9800
C17 H17A 0.9800
C17 H17B 0.9800
C17 H17C 0.9800
C18 H18A 0.9800
C18 H18B 0.9800
C18 H18C 0.9800
C19 H19A 0.9800
C19 H19B 0.9800
C19 H19C 0.9800
C20 H20A 0.9800
C20 H20B 0.9800
C20 H20C 0.9800
C21 H21A 0.9800
C21 H21B 0.9800
C21 H21C 0.9800
C22 H22A 0.9800
C22 H22B 0.9800
C22 H22C 0.9800
C23 H23A 0.9800
C23 H23B 0.9800
C23 H23C 0.9800
C24 H24A 0.9800
C24 H24B 0.9800
C24 H24C 0.9800
C25 H25A 0.9800
C25 H25B 0.9800
C25 H25C 0.9800
Ti1A N3A 1.9171(11)
Ti1A N4A 1.9195(11)
Ti1A N5A 1.9321(11)
Ti1A N1A 2.0268(10)
Ti1A N2A 2.3257(11)
N1A C1A 1.3778(15)
N1A C10A 1.4366(15)
N2A C9A 1.3303(17)
N2A C6A 1.3701(16)
N3A C20A 1.4471(18)
N3A C21A 1.4513(18)
N4A C23A 1.4507(18)
N4A C22A 1.4517(17)
N5A C24A 1.4486(18)
N5A C25A 1.4513(17)
C1A C2A 1.3930(17)
C1A C6A 1.4310(17)
C2A C3A 1.4079(17)
C2A H2A 0.9500
C3A C4A 1.3701(19)
C3A H3A 0.9500
C4A C5A 1.4169(18)
C4A H4A 0.9500
C5A C7A 1.4155(18)
C5A C6A 1.4174(17)
C7A C8A 1.365(2)
C7A H7A 0.9500
C8A C9A 1.4200(19)
C8A H8A 0.9500
C9A C16A 1.5015(18)
C10A C15A 1.3970(19)
C10A C11A 1.4040(18)
C11A C12A 1.3966(19)
C11A C17A 1.506(2)
C12A C13A 1.385(2)
C12A H12A 0.9500
C13A C14A 1.389(2)
C13A C19A 1.515(2)
C14A C15A 1.4002(19)
C14A H14A 0.9500
C15A C18A 1.506(2)
C16A H16D 0.9800
C16A H16E 0.9800
C16A H16F 0.9800
C17A H17D 0.9800
C17A H17E 0.9800
C17A H17F 0.9800
C18A H18D 0.9800
C18A H18E 0.9800
C18A H18F 0.9800
C19A H19D 0.9800
C19A H19E 0.9800
C19A H19F 0.9800
C20A H20D 0.9800
C20A H20E 0.9800
C20A H20F 0.9800
C21A H21D 0.9800
C21A H21E 0.9800
C21A H21F 0.9800
C22A H22D 0.9800
C22A H22E 0.9800
C22A H22F 0.9800
C23A H23D 0.9800
C23A H23E 0.9800
C23A H23F 0.9800
C24A H24D 0.9800
C24A H24E 0.9800
C24A H24F 0.9800
C25A H25D 0.9800
C25A H25E 0.9800
C25A H25F 0.9800
Ti1B N3B 1.9139(12)
Ti1B N4B 1.9195(12)
Ti1B N5B 1.9324(11)
Ti1B N1B 2.0234(11)
Ti1B N2B 2.3259(11)
N1B C1B 1.3778(15)
N1B C10B 1.4354(15)
N2B C9B 1.3331(17)
N2B C6B 1.3683(16)
N3B C20B 1.450(2)
N3B C21B 1.4529(19)
N4B C23B 1.4516(18)
N4B C22B 1.4529(18)
N5B C24B 1.4471(18)
N5B C25B 1.4518(17)
C1B C2B 1.3914(17)
C1B C6B 1.4294(17)
C2B C3B 1.4087(17)
C2B H2B 0.9500
C3B C4B 1.3694(19)
C3B H3B 0.9500
C4B C5B 1.4174(19)
C4B H4B 0.9500
C5B C7B 1.4142(19)
C5B C6B 1.4170(17)
C7B C8B 1.364(2)
C7B H7B 0.9500
C8B C9B 1.4166(19)
C8B H8B 0.9500
C9B C16B 1.505(2)
C10B C15B 1.3992(19)
C10B C11B 1.4024(18)
C11B C12B 1.3969(19)
C11B C17B 1.505(2)
C12B C13B 1.387(2)
C12B H12B 0.9500
C13B C14B 1.385(2)
C13B C19B 1.515(2)
C14B C15B 1.3974(19)
C14B H14B 0.9500
C15B C18B 1.508(2)
C16B H16G 0.9800
C16B H16H 0.9800
C16B H16I 0.9800
C17B H17G 0.9800
C17B H17H 0.9800
C17B H17I 0.9800
C18B H18G 0.9800
C18B H18H 0.9800
C18B H18I 0.9800
C19B H19G 0.9800
C19B H19H 0.9800
C19B H19I 0.9800
C20B H20G 0.9800
C20B H20H 0.9800
C20B H20I 0.9800
C21B H21G 0.9800
C21B H21H 0.9800
C21B H21I 0.9800
C22B H22G 0.9800
C22B H22H 0.9800
C22B H22I 0.9800
C23B H23G 0.9800
C23B H23H 0.9800
C23B H23I 0.9800
C24B H24G 0.9800
C24B H24H 0.9800
C24B H24I 0.9800
C25B H25G 0.9800
C25B H25H 0.9800
C25B H25I 0.9800
Ti1C N3C 1.9212(11)
Ti1C N4C 1.9221(11)
Ti1C N5C 1.9319(10)
Ti1C N1C 2.0221(10)
Ti1C N2C 2.3098(10)
N1C C1C 1.3797(15)
N1C C10C 1.4318(15)
N2C C9C 1.3315(16)
N2C C6C 1.3708(15)
N3C C21C 1.4503(18)
N3C C20C 1.4533(18)
N4C C23C 1.4488(17)
N4C C22C 1.4505(18)
N5C C25C 1.4516(17)
N5C C24C 1.4582(16)
C1C C2C 1.3902(17)
C1C C6C 1.4297(16)
C2C C3C 1.4101(18)
C2C H2C 0.9500
C3C C4C 1.3700(19)
C3C H3C 0.9500
C4C C5C 1.4178(18)
C4C H4C 0.9500
C5C C6C 1.4129(16)
C5C C7C 1.4159(18)
C7C C8C 1.3654(19)
C7C H7C 0.9500
C8C C9C 1.4167(18)
C8C H8C 0.9500
C9C C16C 1.4992(19)
C10C C11C 1.3990(17)
C10C C15C 1.4038(17)
C11C C12C 1.3973(17)
C11C C17C 1.5101(17)
C12C C13C 1.3909(18)
C12C H12C 0.9500
C13C C14C 1.3918(19)
C13C C19C 1.5121(17)
C14C C15C 1.3925(17)
C14C H14C 0.9500
C15C C18C 1.5072(18)
C16C H16J 0.9800
C16C H16K 0.9800
C16C H16L 0.9800
C17C H17J 0.9800
C17C H17K 0.9800
C17C H17L 0.9800
C18C H18J 0.9800
C18C H18K 0.9800
C18C H18L 0.9800
C19C H19J 0.9800
C19C H19K 0.9800
C19C H19L 0.9800
C20C H20J 0.9800
C20C H20K 0.9800
C20C H20L 0.9800
C21C H21J 0.9800
C21C H21K 0.9800
C21C H21L 0.9800
C22C H22J 0.9800
C22C H22K 0.9800
C22C H22L 0.9800
C23C H23J 0.9800
C23C H23K 0.9800
C23C H23L 0.9800
C24C H24J 0.9800
C24C H24K 0.9800
C24C H24L 0.9800
C25C H25J 0.9800
C25C H25K 0.9800
C25C H25L 0.9800

loop_
_geom_hbond_atom_site_label_D
_geom_hbond_atom_site_label_H
_geom_hbond_atom_site_label_A
_geom_hbond_distance_DH
_geom_hbond_distance_HA
_geom_hbond_distance_DA
_geom_hbond_angle_DHA
C25C H25K N4C 0.98 2.61 3.1877(17) 118.0
C24C H24K N3C 0.98 2.58 3.1559(18) 117.5
C20C H20K N2C 0.98 2.66 3.1401(19) 110.7
C16C H16J N3C 0.98 2.45 3.305(2) 145.2
C25B H25H N4B 0.98 2.65 3.2048(19) 115.8
C24B H24H N3B 0.98 2.58 3.154(2) 117.7
C22B H22H N2B 0.98 2.66 3.1334(18) 110.2
C16B H16I N4B 0.98 2.54 3.3827(19) 144.1
C25A H25E N4A 0.98 2.67 3.2136(19) 115.0
C24A H24E N3A 0.98 2.57 3.1394(19) 117.4
C22A H22E N2A 0.98 2.63 3.1206(18) 111.0
C16A H16F N4A 0.98 2.53 3.3764(18) 144.7
C25 H25B N4 0.98 2.61 3.1852(18) 117.9
C24 H24B N3 0.98 2.59 3.1663(17) 117.6
C20 H20B N2 0.98 2.65 3.1383(18) 111.2
C16 H16A N3 0.98 2.52 3.3406(18) 141.0
C25C H25K N4C 0.98 2.61 3.1877(17) 118.0
C24C H24K N3C 0.98 2.58 3.1559(18) 117.5
C20C H20K N2C 0.98 2.66 3.1401(19) 110.7
C16C H16J N3C 0.98 2.45 3.305(2) 145.2
C25B H25H N4B 0.98 2.65 3.2048(19) 115.8
C24B H24H N3B 0.98 2.58 3.154(2) 117.7
C22B H22H N2B 0.98 2.66 3.1334(18) 110.2
C16B H16I N4B 0.98 2.54 3.3827(19) 144.1
C25A H25E N4A 0.98 2.67 3.2136(19) 115.0
C24A H24E N3A 0.98 2.57 3.1394(19) 117.4
C22A H22E N2A 0.98 2.63 3.1206(18) 111.0
C16A H16F N4A 0.98 2.53 3.3764(18) 144.7
C25 H25B N4 0.98 2.61 3.1852(18) 117.9
C24 H24B N3 0.98 2.59 3.1663(17) 117.6
C20 H20B N2 0.98 2.65 3.1383(18) 111.2
C16 H16A N3 0.98 2.52 3.3406(18) 141.0
C25C H25K N4C 0.98 2.61 3.1877(17) 118.0
C24C H24K N3C 0.98 2.58 3.1559(18) 117.5
C20C H20K N2C 0.98 2.66 3.1401(19) 110.7
C16C H16J N3C 0.98 2.45 3.305(2) 145.2
C25B H25H N4B 0.98 2.65 3.2048(19) 115.8
C24B H24H N3B 0.98 2.58 3.154(2) 117.7
C22B H22H N2B 0.98 2.66 3.1334(18) 110.2
C16B H16I N4B 0.98 2.54 3.3827(19) 144.1
C25A H25E N4A 0.98 2.67 3.2136(19) 115.0
C24A H24E N3A 0.98 2.57 3.1394(19) 117.4
C22A H22E N2A 0.98 2.63 3.1206(18) 111.0
C16A H16F N4A 0.98 2.53 3.3764(18) 144.7
C25 H25B N4 0.98 2.61 3.1852(18) 117.9
C24 H24B N3 0.98 2.59 3.1663(17) 117.6
C20 H20B N2 0.98 2.65 3.1383(18) 111.2
C16 H16A N3 0.98 2.52 3.3406(18) 141.0
C21C H21K N4C 0.98 3.51 3.889(2) 105.7
C21B H21H N4B 0.98 3.42 3.832(2) 107.6
C21A H21E N4A 0.98 3.39 3.820(2) 108.8
C21 H21B N4 0.98 3.52 3.9388(19) 108.1
C16 H16A N3 0.98 2.52 3.3406(18) 141.0
C20 H20B N2 0.98 2.65 3.1383(18) 111.2
C24 H24B N3 0.98 2.59 3.1663(17) 117.6
C25 H25B N4 0.98 2.61 3.1852(18) 117.9
C16A H16F N4A 0.98 2.53 3.3764(18) 144.7
C22A H22E N2A 0.98 2.63 3.1206(18) 111.0
C24A H24E N3A 0.98 2.57 3.1394(19) 117.4
C25A H25E N4A 0.98 2.67 3.2136(19) 115.0
C16B H16I N4B 0.98 2.54 3.3827(19) 144.1
C22B H22H N2B 0.98 2.66 3.1334(18) 110.2
C24B H24H N3B 0.98 2.58 3.154(2) 117.7
C25B H25H N4B 0.98 2.65 3.2048(19) 115.8
C16C H16J N3C 0.98 2.45 3.305(2) 145.2
C20C H20K N2C 0.98 2.66 3.1401(19) 110.7
C24C H24K N3C 0.98 2.58 3.1559(18) 117.5
C25C H25K N4C 0.98 2.61 3.1877(17) 118.0
C16 H16A N3 0.98 2.52 3.3406(18) 141.0
C20 H20B N2 0.98 2.65 3.1383(18) 111.2
C24 H24B N3 0.98 2.59 3.1663(17) 117.6
C25 H25B N4 0.98 2.61 3.1852(18) 117.9
C16A H16F N4A 0.98 2.53 3.3764(18) 144.7
C22A H22E N2A 0.98 2.63 3.1206(18) 111.0
C24A H24E N3A 0.98 2.57 3.1394(19) 117.4
C25A H25E N4A 0.98 2.67 3.2136(19) 115.0
C16B H16I N4B 0.98 2.54 3.3827(19) 144.1
C22B H22H N2B 0.98 2.66 3.1334(18) 110.2
C24B H24H N3B 0.98 2.58 3.154(2) 117.7
C25B H25H N4B 0.98 2.65 3.2048(19) 115.8
C16C H16J N3C 0.98 2.45 3.305(2) 145.2
C20C H20K N2C 0.98 2.66 3.1401(19) 110.7
C24C H24K N3C 0.98 2.58 3.1559(18) 117.5
C25C H25K N4C 0.98 2.61 3.1877(17) 118.0
